data_7219557
loop_
_publ_author_name
'Martin, Lee'
'Akutsu, Hiroki'
'Horton, Peter N.'
'Hursthouse, Michael B.'

_publ_section_title
;
 Chirality in charge-transfer salts of BEDT-TTF of
 tris(oxalato)chromate(III)
;
_journal_issue 14
_journal_name_full CrystEngComm
_journal_page_first 2783
_journal_paper_doi 10.1039/C5CE00121H
_journal_volume 17
_journal_year 2015
_chemical_formula_moiety 'C6 Cr Na O12, 3(C10 H8 S8), C2 H3 N'
_chemical_formula_sum 'C38 H27 Cr N Na O12 S24'
_chemical_formula_weight 1534.03
_chemical_name_systematic
;
 ?
;
_space_group_crystal_system monoclinic
_space_group_IT_number 4
_space_group_name_Hall 'P 2yb'
_space_group_name_H-M_alt 'P 1 21 1'
_symmetry_space_group_name_Hall 'P 2yb'
_symmetry_space_group_name_H-M 'P 1 21 1'
_atom_sites_solution_hydrogens geom
_audit_creation_method SHELXL-2013
_audit_update_record
;
2014-11-19 deposited with the CCDC.
2015-02-13 downloaded from the CCDC.
;
_cell_angle_alpha 90
_cell_angle_beta 94.741(3)
_cell_angle_gamma 90
_cell_formula_units_Z 2
_cell_length_a 10.4088(4)
_cell_length_b 14.7524(8)
_cell_length_c 18.2275(8)
_cell_measurement_reflns_used 6327
_cell_measurement_temperature 120(2)
_cell_measurement_theta_max 27.485
_cell_measurement_theta_min 2.910
_cell_volume 2789.3(2)
_computing_cell_refinement 'DENZO (Otwinowski & Minor, 1997) & COLLECT (Hooft, R.W.W., 1998)'
_computing_data_collection 'COLLECT (Hooft, R.W.W., 1998)'
_computing_data_reduction 'DENZO (Otwinowski & Minor, 1997) & COLLECT (Hooft, R.W.W., 1998)'
_computing_molecular_graphics 'ORTEP3 for Windows (Farrugia, 1997)'
_computing_publication_material 'WinGX (Farrugia, 1999)'
_computing_structure_refinement 'SHELXL-2013 (Sheldrick, 2013)'
_computing_structure_solution 'SHELXS-97 (Sheldrick, 2008)'
_diffrn_ambient_temperature 120(2)
_diffrn_detector_area_resol_mean '4096x4096pixels / 62x62mm'
_diffrn_measured_fraction_theta_full 0.970
_diffrn_measured_fraction_theta_max 0.994
_diffrn_measurement_device_type 'Bruker-Nonius APEX II CCD camera on \k-goniostat'
_diffrn_measurement_method '\f & \w scans'
_diffrn_radiation_monochromator '10cm confocal mirrors'
_diffrn_radiation_source 'Bruker-Nonius FR591 rotating anode'
_diffrn_radiation_type MoK\a
_diffrn_radiation_wavelength 0.71073
_diffrn_reflns_av_R_equivalents 0.0822
_diffrn_reflns_av_unetI/netI 0.1249
_diffrn_reflns_Laue_measured_fraction_full 0.970
_diffrn_reflns_Laue_measured_fraction_max 0.994
_diffrn_reflns_limit_h_max 12
_diffrn_reflns_limit_h_min -12
_diffrn_reflns_limit_k_max 17
_diffrn_reflns_limit_k_min -17
_diffrn_reflns_limit_l_max 21
_diffrn_reflns_limit_l_min -21
_diffrn_reflns_number 21755
_diffrn_reflns_point_group_measured_fraction_full 0.970
_diffrn_reflns_point_group_measured_fraction_max 0.995
_diffrn_reflns_theta_full 25.242
_diffrn_reflns_theta_max 25.024
_diffrn_reflns_theta_min 2.981
_exptl_absorpt_coefficient_mu 1.171
_exptl_absorpt_correction_T_max 0.9884
_exptl_absorpt_correction_T_min 0.9122
_exptl_absorpt_correction_type multi-scan
_exptl_absorpt_process_details 'SADABS 2007/2 (Sheldrick, G.M., 2007)'
_exptl_crystal_colour Green
_exptl_crystal_density_diffrn 1.826
_exptl_crystal_description Plate
_exptl_crystal_F_000 1554
_exptl_crystal_size_max 0.080
_exptl_crystal_size_mid 0.060
_exptl_crystal_size_min 0.010
_refine_diff_density_max 1.136
_refine_diff_density_min -0.647
_refine_diff_density_rms 0.160
_refine_ls_abs_structure_details
;
 Refined as an inversion twin.
;
_refine_ls_abs_structure_Flack 0.27(12)
_refine_ls_extinction_method none
_refine_ls_goodness_of_fit_ref 1.068
_refine_ls_hydrogen_treatment constr
_refine_ls_matrix_type full
_refine_ls_number_parameters 717
_refine_ls_number_reflns 9300
_refine_ls_number_restraints 1002
_refine_ls_restrained_S_all 1.021
_refine_ls_R_factor_all 0.1754
_refine_ls_R_factor_gt 0.0990
_refine_ls_shift/su_max 0.000
_refine_ls_shift/su_mean 0.000
_refine_ls_structure_factor_coef Fsqd
_refine_ls_weighting_details 'w=1/[\s^2^(Fo^2^)+(0.0547P)^2^+35.7767P] where P=(Fo^2^+2Fc^2^)/3'
_refine_ls_weighting_scheme calc
_refine_ls_wR_factor_gt 0.2000
_refine_ls_wR_factor_ref 0.2413
_reflns_Friedel_coverage 0.919
_reflns_Friedel_fraction_full 0.971
_reflns_Friedel_fraction_max 0.996
_reflns_number_gt 5575
_reflns_number_total 9300
_reflns_threshold_expression 'I > 2\s(I)'
_cod_data_source_file c5ce00121h1.cif
_cod_data_source_block shelx
_cod_depositor_comments 'Adding full bibliography for 7219555--7219557.cif.'
_cod_database_code 7219557
_shelx_space_group_comment
;
The symmetry employed for this shelxl refinement is uniquely defined
by the following loop, which should always be used as a source of
symmetry information in preference to the above space-group names.
They are only intended as comments.
;
_shelx_estimated_absorpt_t_min 0.912
_shelx_estimated_absorpt_t_max 0.988
_shelxl_version_number 2013-4

loop_
_space_group_symop_operation_xyz
'x, y, z'
'-x, y+1/2, -z'

loop_
_atom_site_label
_atom_site_type_symbol
_atom_site_fract_x
_atom_site_fract_y
_atom_site_fract_z
_atom_site_U_iso_or_equiv
_atom_site_adp_type
_atom_site_occupancy
_atom_site_site_symmetry_order
_atom_site_calc_flag
_atom_site_refinement_flags_posn
_atom_site_refinement_flags_adp
_atom_site_refinement_flags_occupancy
_atom_site_disorder_assembly
_atom_site_disorder_group
Na1 Na -0.2016(8) 0.6919(7) 0.0073(4) 0.0193(19) Uani 1 1 d . U . . .
Cr1 Cr 0.3046(4) 0.5602(3) 0.0042(2) 0.0341(10) Uani 1 1 d . U . . .
C1 C -0.002(3) 0.772(3) 0.207(3) 0.029(5) Uani 0.48(3) 1 d D U P A 1
H1A H -0.0329 0.8325 0.2218 0.035 Uiso 0.48(3) 1 calc R U P A 1
H1B H 0.0060 0.7749 0.1529 0.035 Uiso 0.48(3) 1 calc R U P A 1
C2 C -0.103(4) 0.703(4) 0.2210(17) 0.031(5) Uani 0.48(3) 1 d D U P A 1
H2A H -0.0683 0.6420 0.2113 0.038 Uiso 0.48(3) 1 calc R U P A 1
H2B H -0.1792 0.7130 0.1860 0.038 Uiso 0.48(3) 1 calc R U P A 1
C201 C 0.012(3) 0.724(3) 0.197(2) 0.029(5) Uani 0.52(3) 1 d D U P A 2
H20A H 0.0153 0.7507 0.1474 0.035 Uiso 0.52(3) 1 calc R U P A 2
H20B H 0.0074 0.6577 0.1919 0.035 Uiso 0.52(3) 1 calc R U P A 2
C202 C -0.108(4) 0.758(3) 0.2297(19) 0.031(5) Uani 0.52(3) 1 d D U P A 2
H20C H -0.1808 0.7501 0.1920 0.038 Uiso 0.52(3) 1 calc R U P A 2
H20D H -0.0971 0.8234 0.2390 0.038 Uiso 0.52(3) 1 calc R U P A 2
C3 C -0.004(2) 0.722(2) 0.3653(14) 0.038(6) Uani 1 1 d . U . . .
C4 C 0.113(2) 0.740(2) 0.3423(15) 0.044(7) Uani 1 1 d . U . . .
C5 C 0.149(2) 0.734(2) 0.4845(14) 0.048(8) Uani 1 1 d . U . . .
C6 C 0.205(2) 0.730(2) 0.5574(13) 0.035(6) Uani 1 1 d . U . . .
C7 C 0.365(2) 0.732(2) 0.6680(13) 0.033(6) Uani 1 1 d . U . . .
C8 C 0.246(2) 0.714(2) 0.6975(14) 0.038(6) Uani 1 1 d . U . . .
C9 C 0.357(2) 0.7512(19) 0.8319(13) 0.035(5) Uani 1 1 d . U . . .
H9A H 0.3559 0.8167 0.8200 0.042 Uiso 1 1 calc R U . . .
H9B H 0.3537 0.7455 0.8858 0.042 Uiso 1 1 calc R U . . .
C10 C 0.481(2) 0.712(2) 0.8112(12) 0.036(5) Uani 1 1 d . U . . .
H10A H 0.4784 0.6451 0.8165 0.043 Uiso 1 1 calc R U . . .
H10B H 0.5525 0.7348 0.8457 0.043 Uiso 1 1 calc R U . . .
S1 S 0.1544(7) 0.7538(6) 0.2519(4) 0.045(2) Uani 1 1 d D U . . .
S2 S -0.1520(6) 0.7059(6) 0.3131(4) 0.0411(19) Uani 1 1 d D U . . .
S3 S -0.0153(6) 0.7120(7) 0.4606(4) 0.043(2) Uani 1 1 d . U . . .
S4 S 0.2395(6) 0.7492(6) 0.4101(4) 0.0399(19) Uani 1 1 d . U . . .
S5 S 0.3665(7) 0.7449(6) 0.5757(4) 0.044(2) Uani 1 1 d . U . . .
S6 S 0.1147(6) 0.7113(6) 0.6303(4) 0.0401(18) Uani 1 1 d . U . . .
S7 S 0.2115(6) 0.7005(6) 0.7875(4) 0.0372(18) Uani 1 1 d . U . . .
S8 S 0.5146(6) 0.7395(6) 0.7184(4) 0.041(2) Uani 1 1 d . U . . .
C11 C 0.400(3) 0.550(3) 0.2206(14) 0.044(6) Uani 0.70(4) 1 d D U P B 1
H11A H 0.3215 0.5362 0.1878 0.053 Uiso 0.70(4) 1 calc R U P B 1
H11B H 0.4275 0.6122 0.2098 0.053 Uiso 0.70(4) 1 calc R U P B 1
C12 C 0.505(2) 0.484(3) 0.205(2) 0.042(6) Uani 0.70(4) 1 d D U P B 1
H12A H 0.5134 0.4852 0.1512 0.050 Uiso 0.70(4) 1 calc R U P B 1
H12B H 0.4761 0.4226 0.2174 0.050 Uiso 0.70(4) 1 calc R U P B 1
C211 C 0.397(8) 0.489(6) 0.231(3) 0.044(6) Uani 0.30(4) 1 d D U P B 2
H21A H 0.4169 0.4239 0.2396 0.053 Uiso 0.30(4) 1 calc R U P B 2
H21B H 0.3236 0.4936 0.1930 0.053 Uiso 0.30(4) 1 calc R U P B 2
C212 C 0.513(4) 0.537(6) 0.205(4) 0.042(6) Uani 0.30(4) 1 d D U P B 2
H21C H 0.5032 0.6031 0.2135 0.050 Uiso 0.30(4) 1 calc R U P B 2
H21D H 0.5158 0.5274 0.1517 0.050 Uiso 0.30(4) 1 calc R U P B 2
C13 C 0.624(2) 0.514(2) 0.3418(13) 0.032(6) Uani 1 1 d . U . . .
C14 C 0.509(2) 0.533(2) 0.3662(13) 0.040(7) Uani 1 1 d . U . . .
C15 C 0.661(2) 0.521(2) 0.4817(13) 0.034(6) Uani 1 1 d . U . . .
C16 C 0.718(2) 0.520(2) 0.5533(13) 0.040(7) Uani 1 1 d . U . . .
C17 C 0.760(2) 0.5312(18) 0.6938(12) 0.029(5) Uani 1 1 d . U . . .
C18 C 0.872(2) 0.519(2) 0.6730(13) 0.030(6) Uani 1 1 d . U . . .
C19 C 0.975(4) 0.549(4) 0.8105(19) 0.030(5) Uani 0.49(3) 1 d D U P C 1
H19A H 1.0480 0.5391 0.8476 0.037 Uiso 0.49(3) 1 calc R U P C 1
H19B H 0.9600 0.6157 0.8075 0.037 Uiso 0.49(3) 1 calc R U P C 1
C20 C 0.857(3) 0.507(4) 0.839(2) 0.029(5) Uani 0.49(3) 1 d D U P C 1
H20E H 0.8527 0.5217 0.8914 0.035 Uiso 0.49(3) 1 calc R U P C 1
H20F H 0.8615 0.4400 0.8338 0.035 Uiso 0.49(3) 1 calc R U P C 1
C219 C 0.973(4) 0.491(3) 0.8134(15) 0.030(5) Uani 0.51(3) 1 d D U P C 2
H21E H 0.9348 0.4293 0.8155 0.037 Uiso 0.51(3) 1 calc R U P C 2
H21F H 1.0489 0.4934 0.8497 0.037 Uiso 0.51(3) 1 calc R U P C 2
C220 C 0.875(2) 0.560(3) 0.832(2) 0.029(5) Uani 0.51(3) 1 d D U P C 2
H22A H 0.9095 0.6209 0.8216 0.035 Uiso 0.51(3) 1 calc R U P C 2
H22B H 0.8674 0.5572 0.8861 0.035 Uiso 0.51(3) 1 calc R U P C 2
S11 S 0.3602(6) 0.5440(7) 0.3152(4) 0.046(2) Uani 1 1 d D U . . .
S12 S 0.6645(7) 0.5012(8) 0.2510(4) 0.065(3) Uani 1 1 d D U . . .
S13 S 0.7552(7) 0.5020(7) 0.4086(4) 0.048(2) Uani 1 1 d . U . . .
S14 S 0.5005(6) 0.5344(7) 0.4603(4) 0.046(2) Uani 1 1 d . U . . .
S15 S 0.6270(6) 0.5358(7) 0.6282(3) 0.044(2) Uani 1 1 d . U . . .
S16 S 0.8802(6) 0.5052(7) 0.5762(4) 0.042(2) Uani 1 1 d . U . . .
S17 S 1.0225(6) 0.5115(6) 0.7217(4) 0.0394(19) Uani 1 1 d D U . . .
S18 S 0.7151(6) 0.5496(6) 0.7854(3) 0.0322(17) Uani 1 1 d D U . . .
C21 C 1.019(2) 0.918(2) 0.7985(15) 0.037(5) Uani 1 1 d . U . . .
H21G H 1.0861 0.8728 0.7883 0.045 Uiso 1 1 calc R U . . .
H21H H 1.0532 0.9548 0.8410 0.045 Uiso 1 1 calc R U . . .
C22 C 0.900(2) 0.868(2) 0.8189(16) 0.044(6) Uani 1 1 d . U . . .
H22C H 0.8311 0.9127 0.8245 0.052 Uiso 1 1 calc R U . . .
H22D H 0.9203 0.8386 0.8674 0.052 Uiso 1 1 calc R U . . .
C23 C 0.847(3) 0.844(2) 0.6696(16) 0.040(6) Uani 1 1 d . U . . .
C24 C 0.896(3) 0.921(2) 0.6596(14) 0.035(5) Uani 1 1 d . U . . .
C25 C 0.779(2) 0.873(2) 0.5357(16) 0.038(5) Uani 1 1 d . U . . .
C26 C 0.720(2) 0.876(2) 0.4671(16) 0.038(5) Uani 1 1 d . U . . .
C27 C 0.652(2) 0.914(2) 0.3269(15) 0.032(5) Uani 1 1 d . U . . .
C28 C 0.587(2) 0.834(2) 0.3460(15) 0.037(5) Uani 1 1 d . U . . .
C29 C 0.466(3) 0.835(2) 0.2044(16) 0.048(7) Uani 1 1 d . U . . .
H29A H 0.4287 0.7966 0.1631 0.058 Uiso 1 1 calc R U . . .
H29B H 0.3993 0.8796 0.2155 0.058 Uiso 1 1 calc R U . . .
C30 C 0.580(3) 0.884(2) 0.1800(16) 0.044(5) Uani 1 1 d . U . . .
H30A H 0.5557 0.9132 0.1318 0.053 Uiso 1 1 calc R U . . .
H30B H 0.6494 0.8400 0.1729 0.053 Uiso 1 1 calc R U . . .
S21 S 0.9886(7) 0.9911(6) 0.7182(4) 0.045(2) Uani 1 1 d . U . . .
S22 S 0.8417(8) 0.7846(6) 0.7554(5) 0.052(2) Uani 1 1 d . U . . .
S23 S 0.7502(8) 0.7891(6) 0.5976(4) 0.051(2) Uani 1 1 d . U . . .
S24 S 0.8820(8) 0.9616(7) 0.5669(4) 0.049(2) Uani 1 1 d . U . . .
S25 S 0.7428(7) 0.9633(6) 0.4017(4) 0.047(2) Uani 1 1 d . U . . .
S26 S 0.6121(8) 0.7904(7) 0.4329(5) 0.052(2) Uani 1 1 d . U . . .
S27 S 0.4985(8) 0.7634(7) 0.2837(5) 0.061(3) Uani 1 1 d . U . . .
S28 S 0.6424(7) 0.9718(6) 0.2459(5) 0.048(2) Uani 1 1 d . U . . .
C31 C 0.090(2) 0.6609(17) -0.0265(14) 0.034(5) Uani 1 1 d . U . . .
C32 C 0.064(2) 0.6010(18) 0.0459(14) 0.034(5) Uani 1 1 d . U . . .
O31 O 0.2002(16) 0.6593(13) -0.0413(10) 0.040(3) Uani 1 1 d . U . . .
O32 O 0.1624(15) 0.5597(15) 0.0729(9) 0.042(3) Uani 1 1 d . U . . .
O33 O -0.0450(17) 0.5978(14) 0.0676(11) 0.054(5) Uani 1 1 d . U . . .
O34 O -0.0039(15) 0.7052(13) -0.0520(9) 0.046(4) Uani 1 1 d . U . . .
C41 C 0.211(2) 0.3938(17) -0.0388(11) 0.021(4) Uani 1 1 d . U . . .
C42 C 0.311(2) 0.3743(18) 0.0267(13) 0.034(5) Uani 1 1 d . U . . .
O41 O 0.2019(15) 0.4717(12) -0.0596(9) 0.033(3) Uani 1 1 d . U . . .
O42 O 0.3724(16) 0.4491(12) 0.0512(8) 0.038(3) Uani 1 1 d . U . . .
O43 O 0.3241(18) 0.3012(13) 0.0572(10) 0.050(5) Uani 1 1 d . U . . .
O44 O 0.1537(16) 0.3277(11) -0.0657(9) 0.042(4) Uani 1 1 d . U . . .
C51 C 0.551(2) 0.5929(17) -0.0266(11) 0.028(5) Uani 1 1 d . U . . .
C52 C 0.539(2) 0.643(2) 0.0471(14) 0.038(6) Uani 1 1 d . U . . .
O51 O 0.4470(13) 0.5652(12) -0.0604(7) 0.032(3) Uani 1 1 d . U . . .
O52 O 0.4207(15) 0.6380(12) 0.0669(8) 0.033(3) Uani 1 1 d . U . . .
O53 O 0.6337(16) 0.6733(14) 0.0823(9) 0.051(5) Uani 1 1 d . U . . .
O54 O 0.6610(15) 0.5902(12) -0.0527(8) 0.034(4) Uani 1 1 d . U . . .
C61 C 0.217(3) 0.858(3) 0.038(2) 0.085(12) Uani 1 1 d . U . . .
C62 C 0.229(4) 0.899(3) -0.031(2) 0.093(13) Uani 1 1 d . U . . .
H62A H 0.1747 0.8671 -0.0685 0.139 Uiso 1 1 calc R U . . .
H62B H 0.3194 0.8960 -0.0423 0.139 Uiso 1 1 calc R U . . .
H62C H 0.2023 0.9626 -0.0287 0.139 Uiso 1 1 calc R U . . .
N61 N 0.198(3) 0.826(2) 0.0923(16) 0.095(10) Uani 1 1 d . U . . .

loop_
_atom_site_aniso_label
_atom_site_aniso_U_11
_atom_site_aniso_U_22
_atom_site_aniso_U_33
_atom_site_aniso_U_23
_atom_site_aniso_U_13
_atom_site_aniso_U_12
Na1 0.027(4) 0.026(5) 0.005(4) -0.001(4) 0.001(3) 0.000(4)
Cr1 0.037(2) 0.039(3) 0.025(2) -0.002(2) -0.0054(16) -0.002(2)
C1 0.044(7) 0.016(14) 0.024(7) -0.010(8) -0.012(5) 0.012(7)
C2 0.044(7) 0.018(14) 0.030(6) -0.013(7) -0.011(5) 0.010(8)
C201 0.044(7) 0.016(14) 0.024(7) -0.010(8) -0.012(5) 0.012(7)
C202 0.044(7) 0.018(14) 0.030(6) -0.013(7) -0.011(5) 0.010(8)
C3 0.036(6) 0.055(18) 0.022(6) -0.005(7) -0.003(4) 0.007(7)
C4 0.035(6) 0.07(2) 0.025(6) 0.006(7) -0.008(5) 0.002(8)
C5 0.037(7) 0.09(2) 0.022(5) 0.004(7) -0.004(5) 0.004(9)
C6 0.034(7) 0.050(19) 0.020(5) 0.003(6) -0.005(4) 0.008(7)
C7 0.028(6) 0.051(19) 0.018(6) -0.002(7) -0.003(4) 0.008(7)
C8 0.027(6) 0.060(18) 0.026(6) 0.000(7) -0.002(5) 0.009(8)
C9 0.039(8) 0.039(13) 0.027(8) -0.001(8) -0.001(6) -0.003(7)
C10 0.032(7) 0.056(15) 0.018(7) -0.004(8) -0.010(6) -0.006(8)
S1 0.042(4) 0.063(5) 0.028(3) 0.011(4) -0.008(3) -0.004(4)
S2 0.029(3) 0.058(5) 0.034(4) -0.009(4) -0.012(3) 0.006(3)
S3 0.035(3) 0.071(6) 0.022(3) -0.004(4) -0.008(2) 0.009(3)
S4 0.036(3) 0.060(5) 0.023(3) 0.005(3) -0.006(3) -0.001(3)
S5 0.037(3) 0.071(6) 0.024(3) 0.005(4) -0.002(3) 0.003(4)
S6 0.034(3) 0.061(5) 0.024(3) -0.004(3) -0.005(2) 0.009(3)
S7 0.030(3) 0.057(5) 0.024(3) -0.009(4) -0.001(2) 0.001(3)
S8 0.028(3) 0.071(6) 0.022(3) 0.001(4) -0.007(2) 0.000(4)
C11 0.041(7) 0.065(17) 0.023(6) 0.003(7) -0.009(5) -0.015(8)
C12 0.042(7) 0.068(18) 0.013(7) 0.004(8) -0.012(5) -0.014(8)
C211 0.041(7) 0.065(17) 0.023(6) 0.003(7) -0.009(5) -0.015(8)
C212 0.042(7) 0.068(18) 0.013(7) 0.004(8) -0.012(5) -0.014(8)
C13 0.033(6) 0.050(16) 0.013(5) 0.004(6) -0.004(4) -0.017(7)
C14 0.034(6) 0.07(2) 0.015(6) -0.003(7) -0.003(4) -0.017(7)
C15 0.032(6) 0.052(17) 0.018(5) -0.004(6) -0.003(4) -0.014(7)
C16 0.032(7) 0.07(2) 0.019(5) -0.002(6) -0.002(4) -0.006(8)
C17 0.030(6) 0.036(16) 0.018(5) 0.001(6) -0.006(4) -0.004(7)
C18 0.030(6) 0.039(16) 0.020(6) 0.000(7) -0.003(4) -0.005(7)
C19 0.030(6) 0.041(15) 0.019(6) -0.003(7) -0.002(5) -0.006(8)
C20 0.029(6) 0.040(15) 0.019(7) -0.003(7) -0.004(5) -0.007(7)
C219 0.030(6) 0.041(15) 0.019(6) -0.003(7) -0.002(5) -0.006(8)
C220 0.029(6) 0.040(15) 0.019(7) -0.003(7) -0.004(5) -0.007(7)
S11 0.031(3) 0.081(7) 0.025(3) 0.000(4) -0.009(3) -0.019(4)
S12 0.036(4) 0.144(9) 0.013(3) -0.007(4) -0.005(3) -0.008(5)
S13 0.037(3) 0.092(7) 0.014(3) -0.001(4) -0.007(2) 0.000(4)
S14 0.028(3) 0.090(7) 0.019(3) -0.003(4) -0.002(2) -0.013(4)
S15 0.021(3) 0.094(7) 0.016(3) -0.005(4) -0.005(2) -0.005(4)
S16 0.028(3) 0.081(6) 0.017(3) -0.003(4) -0.002(2) -0.002(3)
S17 0.029(3) 0.066(6) 0.023(3) -0.001(4) -0.001(2) 0.001(3)
S18 0.030(3) 0.049(5) 0.017(3) -0.004(3) -0.004(2) -0.009(3)
C21 0.034(10) 0.045(12) 0.032(9) -0.001(8) -0.003(7) -0.001(8)
C22 0.032(11) 0.059(12) 0.039(8) 0.003(7) -0.001(8) -0.002(9)
C23 0.039(13) 0.041(9) 0.038(6) 0.003(6) -0.007(7) -0.007(9)
C24 0.038(12) 0.037(8) 0.030(6) -0.002(5) 0.000(6) -0.003(8)
C25 0.029(10) 0.054(10) 0.031(5) -0.005(5) 0.010(6) -0.004(8)
C26 0.025(10) 0.059(10) 0.032(5) -0.004(5) 0.009(6) -0.004(8)
C27 0.018(10) 0.048(9) 0.032(6) 0.000(5) 0.008(6) 0.008(7)
C28 0.027(10) 0.054(9) 0.030(7) 0.001(6) 0.005(6) 0.000(8)
C29 0.052(12) 0.059(13) 0.032(9) 0.002(9) -0.012(8) -0.012(10)
C30 0.041(12) 0.050(12) 0.040(8) 0.007(7) -0.006(8) 0.004(9)
S21 0.051(4) 0.042(5) 0.041(4) 0.003(3) -0.010(3) -0.014(4)
S22 0.051(4) 0.055(5) 0.045(4) 0.014(4) -0.018(3) -0.016(4)
S23 0.054(5) 0.060(5) 0.037(4) -0.003(4) 0.002(3) -0.024(4)
S24 0.057(5) 0.067(5) 0.024(3) 0.001(3) 0.005(3) -0.022(4)
S25 0.049(4) 0.064(5) 0.028(3) -0.002(3) 0.007(3) -0.012(4)
S26 0.051(5) 0.071(6) 0.034(4) 0.004(4) 0.003(3) -0.023(4)
S27 0.067(5) 0.067(6) 0.045(5) 0.013(4) -0.022(4) -0.020(5)
S28 0.044(4) 0.054(5) 0.045(4) 0.019(4) -0.017(3) -0.013(4)
C31 0.040(6) 0.024(10) 0.037(9) -0.007(7) -0.002(6) -0.001(6)
C32 0.039(6) 0.031(11) 0.032(9) -0.010(7) -0.005(5) -0.007(6)
O31 0.043(6) 0.041(7) 0.037(8) 0.004(6) -0.002(5) 0.000(5)
O32 0.044(6) 0.056(9) 0.026(6) 0.003(6) -0.004(5) -0.001(5)
O33 0.044(6) 0.064(12) 0.052(10) 0.019(8) 0.001(6) 0.002(6)
O34 0.045(7) 0.048(10) 0.046(8) 0.009(7) 0.008(6) 0.007(7)
C41 0.019(8) 0.038(6) 0.007(7) 0.002(5) 0.008(5) -0.001(6)
C42 0.037(10) 0.044(6) 0.021(8) 0.003(6) -0.005(7) 0.003(6)
O41 0.038(7) 0.040(6) 0.019(6) 0.003(5) -0.011(5) -0.001(5)
O42 0.042(7) 0.047(6) 0.024(7) 0.004(5) -0.013(5) 0.001(5)
O43 0.067(12) 0.045(7) 0.033(9) 0.009(7) -0.025(8) -0.002(7)
O44 0.048(9) 0.039(7) 0.036(9) 0.007(6) -0.019(7) -0.002(6)
C51 0.037(6) 0.036(12) 0.010(7) 0.006(7) -0.002(5) -0.003(6)
C52 0.037(6) 0.054(15) 0.022(8) -0.006(9) -0.002(5) -0.001(7)
O51 0.038(5) 0.038(8) 0.019(5) -0.003(5) -0.006(4) -0.003(5)
O52 0.037(5) 0.043(8) 0.019(6) -0.007(5) -0.003(4) 0.002(5)
O53 0.040(7) 0.080(14) 0.031(8) -0.024(9) -0.006(6) -0.002(7)
O54 0.039(6) 0.044(10) 0.020(7) 0.003(7) 0.003(5) -0.002(6)
C61 0.06(2) 0.11(3) 0.081(15) 0.025(17) -0.018(15) -0.02(2)
C62 0.16(4) 0.05(2) 0.069(14) -0.004(13) -0.007(17) -0.02(2)
N61 0.073(18) 0.13(3) 0.080(14) 0.030(15) -0.022(14) -0.034(18)

loop_
_atom_type_symbol
_atom_type_description
_atom_type_scat_dispersion_real
_atom_type_scat_dispersion_imag
_atom_type_scat_source
C C 0.0033 0.0016 'International Tables Vol C Tables 4.2.6.8 and 6.1.1.4'
H H 0.0000 0.0000 'International Tables Vol C Tables 4.2.6.8 and 6.1.1.4'
N N 0.0061 0.0033 'International Tables Vol C Tables 4.2.6.8 and 6.1.1.4'
O O 0.0106 0.0060 'International Tables Vol C Tables 4.2.6.8 and 6.1.1.4'
Na Na 0.0362 0.0249 'International Tables Vol C Tables 4.2.6.8 and 6.1.1.4'
S S 0.1246 0.1234 'International Tables Vol C Tables 4.2.6.8 and 6.1.1.4'
Cr Cr 0.3209 0.6236 'International Tables Vol C Tables 4.2.6.8 and 6.1.1.4'

loop_
_geom_angle_atom_site_label_1
_geom_angle_atom_site_label_2
_geom_angle_atom_site_label_3
_geom_angle
_geom_angle_site_symmetry_1
_geom_angle_site_symmetry_3
O54 Na1 O53 74.8(6) 1_455 1_455
O54 Na1 O44 153.4(7) 1_455 2
O53 Na1 O44 88.4(7) 1_455 2
O54 Na1 O43 85.3(6) 1_455 2
O53 Na1 O43 88.8(8) 1_455 2
O44 Na1 O43 73.6(7) 2 2
O54 Na1 O33 102.6(8) 1_455 .
O53 Na1 O33 100.0(7) 1_455 .
O44 Na1 O33 100.5(8) 2 .
O43 Na1 O33 169.4(8) 2 .
O54 Na1 O34 111.2(7) 1_455 .
O53 Na1 O34 169.7(7) 1_455 .
O44 Na1 O34 88.7(7) 2 .
O43 Na1 O34 99.8(8) 2 .
O33 Na1 O34 70.9(7) . .
O42 Cr1 O31 167.6(7) . .
O42 Cr1 O52 93.0(7) . .
O31 Cr1 O52 95.9(8) . .
O42 Cr1 O51 91.8(7) . .
O31 Cr1 O51 97.8(7) . .
O52 Cr1 O51 82.4(6) . .
O42 Cr1 O41 82.2(7) . .
O31 Cr1 O41 89.4(7) . .
O52 Cr1 O41 173.9(7) . .
O51 Cr1 O41 94.0(7) . .
O42 Cr1 O32 89.0(8) . .
O31 Cr1 O32 81.7(8) . .
O52 Cr1 O32 95.1(7) . .
O51 Cr1 O32 177.4(8) . .
O41 Cr1 O32 88.5(7) . .
C2 C1 S1 116(3) . .
C2 C1 H1A 108.3 . .
S1 C1 H1A 108.3 . .
C2 C1 H1B 108.3 . .
S1 C1 H1B 108.3 . .
H1A C1 H1B 107.4 . .
C1 C2 S2 114(3) . .
C1 C2 H2A 108.8 . .
S2 C2 H2A 108.8 . .
C1 C2 H2B 108.8 . .
S2 C2 H2B 108.8 . .
H2A C2 H2B 107.7 . .
C202 C201 S1 112(3) . .
C202 C201 H20A 109.1 . .
S1 C201 H20A 109.1 . .
C202 C201 H20B 109.1 . .
S1 C201 H20B 109.1 . .
H20A C201 H20B 107.9 . .
C201 C202 S2 118(3) . .
C201 C202 H20C 107.7 . .
S2 C202 H20C 107.7 . .
C201 C202 H20D 107.7 . .
S2 C202 H20D 107.7 . .
H20C C202 H20D 107.1 . .
C4 C3 S3 117.4(19) . .
C4 C3 S2 129(2) . .
S3 C3 S2 113.5(14) . .
C3 C4 S4 117(2) . .
C3 C4 S1 128(2) . .
S4 C4 S1 115.2(15) . .
C6 C5 S4 123(2) . .
C6 C5 S3 123(2) . .
S4 C5 S3 114.2(15) . .
C5 C6 S5 120.1(19) . .
C5 C6 S6 122.1(19) . .
S5 C6 S6 117.7(14) . .
C8 C7 S5 118.5(18) . .
C8 C7 S8 125.7(19) . .
S5 C7 S8 115.8(15) . .
C7 C8 S7 129.8(19) . .
C7 C8 S6 113.2(18) . .
S7 C8 S6 117.0(14) . .
C10 C9 S7 115.8(18) . .
C10 C9 H9A 108.3 . .
S7 C9 H9A 108.3 . .
C10 C9 H9B 108.3 . .
S7 C9 H9B 108.3 . .
H9A C9 H9B 107.4 . .
C9 C10 S8 112.7(17) . .
C9 C10 H10A 109.1 . .
S8 C10 H10A 109.1 . .
C9 C10 H10B 109.1 . .
S8 C10 H10B 109.1 . .
H10A C10 H10B 107.8 . .
C4 S1 C201 103.8(16) . .
C4 S1 C1 99.5(19) . .
C3 S2 C202 97.3(18) . .
C3 S2 C2 101.8(17) . .
C3 S3 C5 95.0(12) . .
C5 S4 C4 96.7(13) . .
C7 S5 C6 95.1(12) . .
C6 S6 C8 95.4(12) . .
C8 S7 C9 98.5(12) . .
C7 S8 C10 104.4(12) . .
C12 C11 S11 112(3) . .
C12 C11 H11A 109.2 . .
S11 C11 H11A 109.2 . .
C12 C11 H11B 109.2 . .
S11 C11 H11B 109.2 . .
H11A C11 H11B 107.9 . .
C11 C12 S12 118(3) . .
C11 C12 H12A 107.7 . .
S12 C12 H12A 107.7 . .
C11 C12 H12B 107.7 . .
S12 C12 H12B 107.7 . .
H12A C12 H12B 107.1 . .
C212 C211 S11 106(5) . .
C212 C211 H21A 110.5 . .
S11 C211 H21A 110.5 . .
C212 C211 H21B 110.5 . .
S11 C211 H21B 110.5 . .
H21A C211 H21B 108.7 . .
C211 C212 S12 114(5) . .
C211 C212 H21C 108.7 . .
S12 C212 H21C 108.7 . .
C211 C212 H21D 108.7 . .
S12 C212 H21D 108.7 . .
H21C C212 H21D 107.6 . .
C14 C13 S12 128.7(19) . .
C14 C13 S13 117.0(19) . .
S12 C13 S13 114.3(14) . .
C13 C14 S14 116.9(19) . .
C13 C14 S11 128.3(19) . .
S14 C14 S11 114.4(14) . .
C16 C15 S14 123.4(19) . .
C16 C15 S13 119.8(19) . .
S14 C15 S13 116.7(13) . .
C15 C16 S16 124.2(19) . .
C15 C16 S15 121.3(19) . .
S16 C16 S15 114.4(13) . .
C18 C17 S15 119.7(19) . .
C18 C17 S18 128.3(18) . .
S15 C17 S18 112.0(13) . .
C17 C18 S17 132(2) . .
C17 C18 S16 115.8(18) . .
S17 C18 S16 112.4(14) . .
C20 C19 S17 118(3) . .
C20 C19 H19A 107.9 . .
S17 C19 H19A 107.9 . .
C20 C19 H19B 107.9 . .
S17 C19 H19B 107.9 . .
H19A C19 H19B 107.2 . .
C19 C20 S18 109(3) . .
C19 C20 H20E 109.9 . .
S18 C20 H20E 109.9 . .
C19 C20 H20F 109.9 . .
S18 C20 H20F 109.9 . .
H20E C20 H20F 108.3 . .
C220 C219 S17 110(3) . .
C220 C219 H21E 109.6 . .
S17 C219 H21E 109.6 . .
C220 C219 H21F 109.6 . .
S17 C219 H21F 109.6 . .
H21E C219 H21F 108.1 . .
C219 C220 S18 116(3) . .
C219 C220 H22A 108.2 . .
S18 C220 H22A 108.2 . .
C219 C220 H22B 108.2 . .
S18 C220 H22B 108.2 . .
H22A C220 H22B 107.4 . .
C14 S11 C11 104.5(14) . .
C14 S11 C211 100(3) . .
C13 S12 C212 98(3) . .
C13 S12 C12 99.9(15) . .
C15 S13 C13 93.6(12) . .
C15 S14 C14 95.5(12) . .
C16 S15 C17 94.5(11) . .
C16 S16 C18 95.6(11) . .
C18 S17 C219 99.6(15) . .
C18 S17 C19 97.6(17) . .
C17 S18 C20 100.4(17) . .
C17 S18 C220 98.6(14) . .
C22 C21 S21 113.2(19) . .
C22 C21 H21G 108.9 . .
S21 C21 H21G 108.9 . .
C22 C21 H21H 108.9 . .
S21 C21 H21H 108.9 . .
H21G C21 H21H 107.7 . .
C21 C22 S22 115(2) . .
C21 C22 H22C 108.5 . .
S22 C22 H22C 108.5 . .
C21 C22 H22D 108.5 . .
S22 C22 H22D 108.5 . .
H22C C22 H22D 107.5 . .
C24 C23 S23 121(2) . .
C24 C23 S22 127(2) . .
S23 C23 S22 111.2(16) . .
C23 C24 S21 131(2) . .
C23 C24 S24 116(2) . .
S21 C24 S24 112.4(16) . .
C26 C25 S23 122.3(17) . .
C26 C25 S24 120.2(17) . .
S23 C25 S24 117.4(17) . .
C25 C26 S26 122.5(17) . .
C25 C26 S25 124.3(17) . .
S26 C26 S25 113.2(16) . .
C28 C27 S28 130(2) . .
C28 C27 S25 113(2) . .
S28 C27 S25 116.9(17) . .
C27 C28 S26 120(2) . .
C27 C28 S27 125(2) . .
S26 C28 S27 113.9(18) . .
C30 C29 S27 115(2) . .
C30 C29 H29A 108.5 . .
S27 C29 H29A 108.5 . .
C30 C29 H29B 108.5 . .
S27 C29 H29B 108.5 . .
H29A C29 H29B 107.5 . .
C29 C30 S28 113(2) . .
C29 C30 H30A 108.9 . .
S28 C30 H30A 108.9 . .
C29 C30 H30B 108.9 . .
S28 C30 H30B 108.9 . .
H30A C30 H30B 107.7 . .
C24 S21 C21 101.0(14) . .
C22 S22 C23 101.3(15) . .
C25 S23 C23 91.9(14) . .
C25 S24 C24 93.2(14) . .
C27 S25 C26 97.2(14) . .
C28 S26 C26 95.7(15) . .
C28 S27 C29 103.2(15) . .
C27 S28 C30 101.8(15) . .
O31 C31 O34 132(3) . .
O31 C31 C32 113(2) . .
O34 C31 C32 114(2) . .
O33 C32 O32 127(3) . .
O33 C32 C31 120(2) . .
O32 C32 C31 113(2) . .
C31 O31 Cr1 115.1(17) . .
C32 O32 Cr1 111.7(17) . .
C32 O33 Na1 116.7(17) . .
C31 O34 Na1 118.0(17) . .
O41 C41 O44 127(2) . .
O41 C41 C42 116.7(18) . .
O44 C41 C42 116.0(19) . .
O43 C42 O42 124(2) . .
O43 C42 C41 124(2) . .
O42 C42 C41 112.1(18) . .
C41 O41 Cr1 114.3(14) . .
C42 O42 Cr1 113.8(14) . .
C42 O43 Na1 110.6(15) . 2_545
C41 O44 Na1 115.2(14) . 2_545
O51 C51 O54 124(2) . .
O51 C51 C52 116.4(19) . .
O54 C51 C52 118.8(19) . .
O53 C52 O52 128(2) . .
O53 C52 C51 121(2) . .
O52 C52 C51 111.2(19) . .
C51 O51 Cr1 112.2(13) . .
C52 O52 Cr1 114.6(15) . .
C52 O53 Na1 110.0(16) . 1_655
C51 O54 Na1 110.2(14) . 1_655
N61 C61 C62 175(4) . .
C61 C62 H62A 109.5 . .
C61 C62 H62B 109.5 . .
H62A C62 H62B 109.5 . .
C61 C62 H62C 109.5 . .
H62A C62 H62C 109.5 . .
H62B C62 H62C 109.5 . .

loop_
_geom_bond_atom_site_label_1
_geom_bond_atom_site_label_2
_geom_bond_distance
_geom_bond_site_symmetry_2
Na1 O54 2.287(18) 1_455
Na1 O53 2.297(19) 1_455
Na1 O44 2.304(18) 2
Na1 O43 2.315(19) 2
Na1 O33 2.34(2) .
Na1 O34 2.410(18) .
Cr1 O42 1.954(17) .
Cr1 O31 1.964(18) .
Cr1 O52 1.963(16) .
Cr1 O51 1.969(15) .
Cr1 O41 1.998(17) .
Cr1 O32 2.016(17) .
C1 C2 1.50(3) .
C1 S1 1.79(3) .
C1 H1A 0.9900 .
C1 H1B 0.9900 .
C2 S2 1.80(3) .
C2 H2A 0.9900 .
C2 H2B 0.9900 .
C201 C202 1.50(2) .
C201 S1 1.77(2) .
C201 H20A 0.9900 .
C201 H20B 0.9900 .
C202 S2 1.80(3) .
C202 H20C 0.9900 .
C202 H20D 0.9900 .
C3 C4 1.34(4) .
C3 S3 1.76(3) .
C3 S2 1.76(2) .
C4 S4 1.74(3) .
C4 S1 1.75(3) .
C5 C6 1.41(3) .
C5 S4 1.73(3) .
C5 S3 1.76(3) .
C6 S5 1.70(2) .
C6 S6 1.71(3) .
C7 C8 1.42(3) .
C7 S5 1.69(3) .
C7 S8 1.75(2) .
C8 S7 1.72(3) .
C8 S6 1.76(2) .
C9 C10 1.50(3) .
C9 S7 1.81(2) .
C9 H9A 0.9900 .
C9 H9B 0.9900 .
C10 S8 1.80(2) .
C10 H10A 0.9900 .
C10 H10B 0.9900 .
C11 C12 1.51(2) .
C11 S11 1.81(2) .
C11 H11A 0.9900 .
C11 H11B 0.9900 .
C12 S12 1.81(2) .
C12 H12A 0.9900 .
C12 H12B 0.9900 .
C211 C212 1.51(3) .
C211 S11 1.81(3) .
C211 H21A 0.9900 .
C211 H21B 0.9900 .
C212 S12 1.80(3) .
C212 H21C 0.9900 .
C212 H21D 0.9900 .
C13 C14 1.34(3) .
C13 S12 1.75(2) .
C13 S13 1.76(2) .
C14 S14 1.73(2) .
C14 S11 1.75(2) .
C15 C16 1.39(3) .
C15 S14 1.70(2) .
C15 S13 1.74(3) .
C16 S16 1.72(2) .
C16 S15 1.74(2) .
C17 C18 1.26(3) .
C17 S15 1.76(2) .
C17 S18 1.79(2) .
C18 S17 1.74(2) .
C18 S16 1.79(2) .
C19 C20 1.50(3) .
C19 S17 1.82(2) .
C19 H19A 0.9900 .
C19 H19B 0.9900 .
C20 S18 1.81(2) .
C20 H20E 0.9900 .
C20 H20F 0.9900 .
C219 C220 1.50(3) .
C219 S17 1.82(2) .
C219 H21E 0.9900 .
C219 H21F 0.9900 .
C220 S18 1.82(2) .
C220 H22A 0.9900 .
C220 H22B 0.9900 .
C21 C22 1.51(4) .
C21 S21 1.83(3) .
C21 H21G 0.9900 .
C21 H21H 0.9900 .
C22 S22 1.76(3) .
C22 H22C 0.9900 .
C22 H22D 0.9900 .
C23 C24 1.26(4) .
C23 S23 1.78(3) .
C23 S22 1.80(3) .
C24 S21 1.73(3) .
C24 S24 1.79(3) .
C25 C26 1.35(2) .
C25 S23 1.72(3) .
C25 S24 1.75(3) .
C26 S26 1.77(3) .
C26 S25 1.79(3) .
C27 C28 1.41(4) .
C27 S28 1.70(3) .
C27 S25 1.75(3) .
C28 S26 1.71(3) .
C28 S27 1.75(3) .
C29 C30 1.50(4) .
C29 S27 1.80(3) .
C29 H29A 0.9900 .
C29 H29B 0.9900 .
C30 S28 1.85(3) .
C30 H30A 0.9900 .
C30 H30B 0.9900 .
C31 O31 1.20(3) .
C31 O34 1.24(3) .
C31 C32 1.63(4) .
C32 O33 1.24(3) .
C32 O32 1.25(3) .
C41 O41 1.21(3) .
C41 O44 1.22(3) .
C41 C42 1.55(2) .
C42 O43 1.21(3) .
C42 O42 1.33(3) .
O43 Na1 2.315(19) 2_545
O44 Na1 2.304(18) 2_545
C51 O51 1.27(2) .
C51 O54 1.27(2) .
C51 C52 1.55(3) .
C52 O53 1.22(3) .
C52 O52 1.31(3) .
O53 Na1 2.297(19) 1_655
O54 Na1 2.287(18) 1_655
C61 N61 1.13(4) .
C61 C62 1.40(4) .
C62 H62A 0.9800 .
C62 H62B 0.9800 .
C62 H62C 0.9800 .
